data_2010868
loop_
_publ_author_name
'Hosomi, Hiroyuki'
'Ohba, Shigeru'
'Aoyama, Hiromu'

_publ_section_title
;
 <i>N</i>-Methyl-<i>N</i>-[(<i>Z</i>)-2-phenylpropenyl]thiobenzamide
;
_journal_issue 4
_journal_name_full 'Acta Crystallographica Section C'
_journal_page_first e154
_journal_page_last e154
_journal_paper_doi 10.1107/S0108270100004042
_journal_volume 56
_journal_year 2000
_chemical_formula_moiety 'C17 H17 N1 S1'
_chemical_formula_sum 'C17 H17 N S'
_chemical_formula_weight 267.39
_chemical_name_systematic
;
N-Methyl-N-{(Z)-2-phenyl-propenyl}-thiobenzamide
;
_space_group_IT_number 14
_symmetry_cell_setting monoclinic
_symmetry_space_group_name_Hall '-P 2ybc'
_symmetry_space_group_name_H-M 'P 1 21/c 1'
_cell_angle_alpha 90
_cell_angle_beta 100.13(2)
_cell_angle_gamma 90
_cell_formula_units_Z 4
_cell_length_a 10.057(3)
_cell_length_b 8.344(3)
_cell_length_c 17.962(4)
_cell_measurement_reflns_used 25
_cell_measurement_temperature 298.0(10)
_cell_measurement_theta_max 15.0
_cell_measurement_theta_min 14.3
_cell_volume 1483.8(8)
_computing_cell_refinement 'MSC/AFC Diffractometer Control Software'
_computing_data_collection
;MSC/AFC Diffractometer Control Software
(Molecular Structure Corporation, 1993)
;
_computing_data_reduction 'TEXSAN (Molecular Structure Corporation, 1999)'
_computing_publication_material TEXSAN
_computing_structure_refinement 'SHELXL97 (Sheldrick, 1997)'
_computing_structure_solution 'SIR92 (Altomare et al., 1994)'
_diffrn_measurement_device_type 'Rigaku AFC-7R'
_diffrn_measurement_method \q-2\q
_diffrn_radiation_type MoK\a
_diffrn_radiation_wavelength .71073
_diffrn_reflns_av_R_equivalents .027
_diffrn_reflns_limit_h_max 0
_diffrn_reflns_limit_h_min -13
_diffrn_reflns_limit_k_max 10
_diffrn_reflns_limit_k_min 0
_diffrn_reflns_limit_l_max 23
_diffrn_reflns_limit_l_min -23
_diffrn_reflns_number 3585
_diffrn_reflns_theta_max 27.5
_diffrn_reflns_theta_min 2.5
_diffrn_standards_decay_% 0
_diffrn_standards_interval_count 150
_diffrn_standards_number 3
_exptl_absorpt_coefficient_mu .204
_exptl_absorpt_correction_type none
_exptl_crystal_colour yellow
_exptl_crystal_density_diffrn 1.197
_exptl_crystal_density_method 'not measured'
_exptl_crystal_description prism
_exptl_crystal_size_max .6
_exptl_crystal_size_mid .6
_exptl_crystal_size_min .3
_refine_diff_density_max .48
_refine_diff_density_min -.40
_refine_ls_extinction_method none
_refine_ls_goodness_of_fit_ref 1.02
_refine_ls_hydrogen_treatment noref
_refine_ls_number_parameters 172
_refine_ls_number_reflns 3396
_refine_ls_R_factor_gt .066
_refine_ls_shift/su_max .001
_refine_ls_structure_factor_coef Fsqd
_refine_ls_weighting_details 'w = 1/[\s^2^(Fo^2^) + (0.05P)^2^+2.0P] where P = (Fo^2^+2Fc^2^)/3'
_refine_ls_weighting_scheme calc
_refine_ls_wR_factor_ref .175
_reflns_number_gt 2232
_reflns_number_total 3396
_reflns_threshold_expression I>2\s(I)
_cod_data_source_file qa0253.cif
_cod_data_source_block I
_cod_original_cell_volume 1483.8(7)
_cod_original_sg_symbol_H-M 'P 21/c'
_cod_original_formula_sum 'C17 H17 N1 S1'
_cod_database_code 2010868
_cod_database_fobs_code 2010868

loop_
_symmetry_equiv_pos_as_xyz
x,y,z
-x,1/2+y,1/2-z
-x,-y,-z
x,1/2-y,1/2+z

loop_
_atom_site_label
_atom_site_fract_x
_atom_site_fract_y
_atom_site_fract_z
_atom_site_U_iso_or_equiv
_atom_site_adp_type
_atom_site_calc_flag
_atom_site_refinement_flags
_atom_site_occupancy
_atom_site_disorder_assembly
_atom_site_disorder_group
_atom_site_type_symbol
S1 .36998(9) .07980(10) .32730(5) .0652(3) Uani d . 1.00 . . S
N2 .3475(3) .3937(3) .33890(10) .0516(6) Uani d . 1.00 . . N
C3 .2871(3) .2487(3) .3368(2) .0465(7) Uani d . 1.00 . . C
C4 .1416(3) .2435(3) .3400(2) .0445(6) Uani d . 1.00 . . C
C5 .0916(3) .1378(3) .3882(2) .0525(7) Uani d . 1.00 . . C
C6 -.0441(4) .1243(4) .3875(2) .0661(9) Uani d . 1.00 . . C
C7 -.1342(4) .2148(5) .3388(3) .0770(10) Uani d . 1.00 . . C
C8 -.0875(4) .3209(5) .2903(2) .0750(10) Uani d . 1.00 . . C
C9 .0495(4) .3369(4) .2909(2) .0598(8) Uani d . 1.00 . . C
C10 .4837(4) .4098(5) .3225(2) .0770(10) Uani d . 1.00 . . C
C11 .2951(3) .5356(3) .3674(2) .0542(8) Uani d . 1.00 . . C
C12 .2633(3) .5562(3) .4355(2) .0489(7) Uani d . 1.00 . . C
C13 .2085(4) .7181(4) .4528(2) .0750(10) Uani d . 1.00 . . C
C14 .2781(3) .4334(3) .4960(2) .0459(6) Uani d . 1.00 . . C
C15 .3839(3) .3237(4) .5062(2) .0549(8) Uani d . 1.00 . . C
C16 .3951(4) .2093(4) .5631(2) .0720(10) Uani d . 1.00 . . C
C17 .3041(5) .2045(5) .6110(2) .0800(10) Uani d . 1.00 . . C
C18 .2006(5) .3151(6) .6036(2) .0810(10) Uani d . 1.00 . . C
C19 .1883(4) .4290(4) .5468(2) .0621(8) Uani d . 1.00 . . C
H5 .1539 .0720 .4228 .0600 Uiso calc . 1.00 . . H
H6 -.0772 .0498 .4210 .0802 Uiso calc . 1.00 . . H
H7 -.2312 .2059 .3382 .0856 Uiso calc . 1.00 . . H
H8 -.1519 .3845 .2555 .0894 Uiso calc . 1.00 . . H
H9 .0821 .4123 .2576 .0683 Uiso calc . 1.00 . . H
H10A .5124 .3116 .3030 .0907 Uiso calc . 1.00 . . H
H10B .4842 .4935 .2848 .0907 Uiso calc . 1.00 . . H
H10C .5450 .4399 .3674 .0907 Uiso calc . 1.00 . . H
H11 .2808 .6266 .3338 .0613 Uiso calc . 1.00 . . H
H13A .2718 .7997 .4491 .0894 Uiso calc . 1.00 . . H
H13B .1249 .7385 .4187 .0894 Uiso calc . 1.00 . . H
H13C .1886 .7158 .5041 .0894 Uiso calc . 1.00 . . H
H15 .4501 .3270 .4731 .0641 Uiso calc . 1.00 . . H
H16 .4673 .1311 .5686 .0840 Uiso calc . 1.00 . . H
H17 .3102 .1222 .6502 .0902 Uiso calc . 1.00 . . H
H18 .1387 .3143 .6398 .0951 Uiso calc . 1.00 . . H
H19 .1140 .5069 .5417 .0741 Uiso calc . 1.00 . . H

loop_
_atom_site_aniso_label
_atom_site_aniso_U_11
_atom_site_aniso_U_22
_atom_site_aniso_U_33
_atom_site_aniso_U_12
_atom_site_aniso_U_13
_atom_site_aniso_U_23
S1 .0645(5) .0557(5) .0733(6) .0130(4) .0067(4) -.0111(4)
N2 .060(2) .0490(10) .0450(10) -.0070(10) .0080(10) .0000(10)
C3 .056(2) .044(2) .0370(10) .0010(10) .0010(10) .0000(10)
C4 .054(2) .0320(10) .0440(10) .0030(10) .0000(10) -.0040(10)
C5 .063(2) .0350(10) .057(2) .0010(10) .0070(10) -.0010(10)
C6 .067(2) .055(2) .080(2) -.011(2) .020(2) -.015(2)
C7 .052(2) .080(3) .097(3) -.003(2) .009(2) -.033(2)
C8 .064(2) .069(2) .082(3) .020(2) -.014(2) -.015(2)
C9 .070(2) .046(2) .056(2) .010(2) -.007(2) .0010(10)
C10 .080(3) .087(3) .070(2) -.025(2) .028(2) -.012(2)
C11 .069(2) .0340(10) .056(2) -.0040(10) .0010(10) .0090(10)
C12 .056(2) .0300(10) .058(2) -.0020(10) .0020(10) -.0010(10)
C13 .099(3) .037(2) .086(3) .007(2) .008(2) -.001(2)
C14 .053(2) .0370(10) .0440(10) -.0060(10) -.0020(10) -.0050(10)
C15 .061(2) .048(2) .050(2) -.0020(10) -.0040(10) .0010(10)
C16 .087(3) .051(2) .066(2) -.001(2) -.020(2) .011(2)
C17 .104(3) .071(2) .056(2) -.026(2) -.012(2) .020(2)
C18 .092(3) .092(3) .060(2) -.031(3) .013(2) .004(2)
C19 .063(2) .060(2) .063(2) -.011(2) .009(2) -.005(2)

loop_
_atom_type_symbol
_atom_type_description
_atom_type_scat_dispersion_real
_atom_type_scat_dispersion_imag
_atom_type_scat_source
C C .003 .002
;International Tables for Crystallography
(1992, Vol. C)
;
H H .000 .000
;International Tables for Crystallography
(1992, Vol. C)
;
N N .006 .003
;International Tables for Crystallography
(1992, Vol. C)
;
S S .125 .123
;International Tables for Crystallography
(1992, Vol. C)
;

loop_
_geom_angle_atom_site_label_1
_geom_angle_atom_site_label_2
_geom_angle_atom_site_label_3
_geom_angle_site_symmetry_1
_geom_angle_site_symmetry_2
_geom_angle_site_symmetry_3
_geom_angle
_geom_angle_publ_flag
C3 N2 C10 1_555 1_555 1_555 120.8(3) no
C3 N2 C11 1_555 1_555 1_555 124.0(3) no
C10 N2 C11 1_555 1_555 1_555 114.6(3) no
S1 C3 N2 1_555 1_555 1_555 122.0(2) no
S1 C3 C4 1_555 1_555 1_555 119.8(2) no
N2 C3 C4 1_555 1_555 1_555 118.1(3) no
C3 C4 C5 1_555 1_555 1_555 120.9(2) no
C3 C4 C9 1_555 1_555 1_555 120.7(3) no
C5 C4 C9 1_555 1_555 1_555 118.3(3) no
C4 C5 C6 1_555 1_555 1_555 121.1(3) no
C4 C5 H5 1_555 1_555 1_555 120 no
C6 C5 H5 1_555 1_555 1_555 119 no
C5 C6 C7 1_555 1_555 1_555 120.4(4) no
C5 C6 H6 1_555 1_555 1_555 120 no
C7 C6 H6 1_555 1_555 1_555 119 no
C6 C7 C8 1_555 1_555 1_555 119.8(4) no
C6 C7 H7 1_555 1_555 1_555 121 no
C8 C7 H7 1_555 1_555 1_555 120 no
C7 C8 C9 1_555 1_555 1_555 120.4(3) no
C7 C8 H8 1_555 1_555 1_555 120 no
C9 C8 H8 1_555 1_555 1_555 120 no
C4 C9 C8 1_555 1_555 1_555 120.0(3) no
C4 C9 H9 1_555 1_555 1_555 120 no
C8 C9 H9 1_555 1_555 1_555 120 no
N2 C10 H10A 1_555 1_555 1_555 111 no
N2 C10 H10B 1_555 1_555 1_555 109 no
N2 C10 H10C 1_555 1_555 1_555 110 no
H10A C10 H10B 1_555 1_555 1_555 109 no
H10A C10 H10C 1_555 1_555 1_555 110 no
H10B C10 H10C 1_555 1_555 1_555 109 no
N2 C11 C12 1_555 1_555 1_555 127.0(3) no
N2 C11 H11 1_555 1_555 1_555 117 no
C12 C11 H11 1_555 1_555 1_555 116 no
C11 C12 C13 1_555 1_555 1_555 117.5(3) no
C11 C12 C14 1_555 1_555 1_555 125.2(3) no
C13 C12 C14 1_555 1_555 1_555 117.3(3) no
C12 C13 H13A 1_555 1_555 1_555 111 no
C12 C13 H13B 1_555 1_555 1_555 110 no
C12 C13 H13C 1_555 1_555 1_555 109 no
H13A C13 H13B 1_555 1_555 1_555 111 no
H13A C13 H13C 1_555 1_555 1_555 109 no
H13B C13 H13C 1_555 1_555 1_555 108 no
C12 C14 C15 1_555 1_555 1_555 121.8(3) no
C12 C14 C19 1_555 1_555 1_555 120.4(3) no
C15 C14 C19 1_555 1_555 1_555 117.8(3) no
C14 C15 C16 1_555 1_555 1_555 120.7(3) no
C14 C15 H15 1_555 1_555 1_555 120 no
C16 C15 H15 1_555 1_555 1_555 120 no
C15 C16 C17 1_555 1_555 1_555 120.5(4) no
C15 C16 H16 1_555 1_555 1_555 120 no
C17 C16 H16 1_555 1_555 1_555 120 no
C16 C17 C18 1_555 1_555 1_555 120.0(4) no
C16 C17 H17 1_555 1_555 1_555 121 no
C18 C17 H17 1_555 1_555 1_555 119 no
C17 C18 C19 1_555 1_555 1_555 119.8(4) no
C17 C18 H18 1_555 1_555 1_555 119 no
C19 C18 H18 1_555 1_555 1_555 121 no
C14 C19 C18 1_555 1_555 1_555 121 no
C14 C19 H19 1_555 1_555 1_555 120 no
C18 C19 H19 1_555 1_555 1_555 119 no

loop_
_geom_bond_atom_site_label_1
_geom_bond_atom_site_label_2
_geom_bond_site_symmetry_1
_geom_bond_site_symmetry_2
_geom_bond_distance
_geom_bond_publ_flag
S1 C3 . . 1.661(3) yes
N2 C3 . . 1.351(4) yes
N2 C10 . . 1.456(5) no
N2 C11 . . 1.428(4) yes
C3 C4 . . 1.475(4) no
C4 C5 . . 1.390(4) no
C4 C9 . . 1.398(4) no
C5 C6 . . 1.367(5) no
C5 H5 . . .97 no
C6 C7 . . 1.370(5) no
C6 H6 . . .96 no
C7 C8 . . 1.381(6) no
C7 H7 . . .98 no
C8 C9 . . 1.382(5) no
C8 H8 . . .97 no
C9 H9 . . .97 no
C10 H10A . . .96 no
C10 H10B . . .97 no
C10 H10C . . .96 no
C11 C12 . . 1.327(5) yes
C11 H11 . . .97 no
C12 C13 . . 1.512(5) no
C12 C14 . . 1.483(4) no
C13 H13A . . .94 no
C13 H13B . . .96 no
C13 H13C . . .98 no
C14 C15 . . 1.391(4) no
C14 C19 . . 1.392(5) no
C15 C16 . . 1.389(5) no
C15 H15 . . .97 no
C16 C17 . . 1.362(7) no
C16 H16 . . .97 no
C17 C18 . . 1.380(7) no
C17 H17 . . .98 no
C18 C19 . . 1.385(6) no
C18 H18 . . .98 no
C19 H19 . . .98 no

loop_
_cod_related_entry_id
_cod_related_entry_database
_cod_related_entry_code
1 ChemSpider 21107210
